data_4132962
loop_
_publ_author_name
'Li, Quan'
'Qian, Hai'
'Shao, Baihao'
'Hughes, Russell P.'
'Aprahamian, Ivan'

_publ_section_title
;
 Building Strain with Large Macrocycles and Using It To Tune the Thermal
 Half-Lives of Hydrazone Photochromes.
;
_journal_issue 37
_journal_name_full 'Journal of the American Chemical Society'
_journal_page_first 11829
_journal_page_last 11835
_journal_paper_doi 10.1021/jacs.8b07612
_journal_volume 140
_journal_year 2018
_chemical_formula_moiety 'C20 H20 N2 O4'
_chemical_formula_sum 'C20 H20 N2 O4'
_chemical_formula_weight 352.38
_space_group_crystal_system orthorhombic
_space_group_IT_number 61
_space_group_name_Hall '-P 2ac 2ab'
_space_group_name_H-M_alt 'P b c a'
_atom_sites_solution_hydrogens mixed
_atom_sites_solution_primary dual
_audit_creation_date 2017-10-09
_audit_creation_method
;
Olex2 1.2-alpha
(compiled 2017.08.10 svn.r3458 for OlexSys, GUI svn.r5381)
;
_cell_angle_alpha 90
_cell_angle_beta 90
_cell_angle_gamma 90
_cell_formula_units_Z 8
_cell_length_a 18.041(3)
_cell_length_b 8.9247(17)
_cell_length_c 21.595(4)
_cell_measurement_reflns_used 5649
_cell_measurement_temperature 173(2)
_cell_measurement_theta_max 23.58
_cell_measurement_theta_min 2.20
_cell_volume 3477.0(11)
_computing_cell_refinement 'SAINT v8.34A (Bruker, 2013)'
_computing_data_collection 'COSMO (BRUKER, V1.61, 2009)'
_computing_data_reduction 'SAINT v8.34A (Bruker, 2013)'
_computing_molecular_graphics 'Olex2 (Dolomanov et al., 2009)'
_computing_publication_material 'Olex2 (Dolomanov et al., 2009)'
_computing_structure_refinement 'XL (Sheldrick, 2008)'
_computing_structure_solution 'ShelXT (Sheldrick, 2015)'
_diffrn_ambient_temperature 173(2)
_diffrn_detector_area_resol_mean 8.36
_diffrn_measured_fraction_theta_full 1.000
_diffrn_measured_fraction_theta_max 0.996
_diffrn_measurement_device_type 'Bruker APEX-II CCD'
_diffrn_measurement_method \w
_diffrn_radiation_monochromator graphite
_diffrn_radiation_type MoK\a
_diffrn_radiation_wavelength 0.71073
_diffrn_reflns_av_R_equivalents 0.0966
_diffrn_reflns_av_unetI/netI 0.0463
_diffrn_reflns_Laue_measured_fraction_full 1.000
_diffrn_reflns_Laue_measured_fraction_max 0.996
_diffrn_reflns_limit_h_max 21
_diffrn_reflns_limit_h_min -21
_diffrn_reflns_limit_k_max 10
_diffrn_reflns_limit_k_min -10
_diffrn_reflns_limit_l_max 26
_diffrn_reflns_limit_l_min -25
_diffrn_reflns_number 33389
_diffrn_reflns_point_group_measured_fraction_full 1.000
_diffrn_reflns_point_group_measured_fraction_max 0.996
_diffrn_reflns_theta_full 25.242
_diffrn_reflns_theta_max 25.577
_diffrn_reflns_theta_min 1.886
_diffrn_source 'sealed tube'
_diffrn_standards_number 0
_exptl_absorpt_coefficient_mu 0.095
_exptl_absorpt_correction_T_max 0.7452
_exptl_absorpt_correction_T_min 0.6363
_exptl_absorpt_correction_type multi-scan
_exptl_absorpt_process_details
'SADABS-2014/5 (Bruker,2014/5) was used for absorption correction. wR2(int) was 0.0673 before and 0.0543 after correction. The Ratio of minimum to maximum transmission is 0.8539. The \l/2 correction factor is 0.00150.'
_exptl_crystal_colour colourless
_exptl_crystal_colour_primary colourless
_exptl_crystal_density_diffrn 1.346
_exptl_crystal_description needle
_exptl_crystal_F_000 1488
_exptl_crystal_recrystallization_method 'used as received'
_exptl_crystal_size_max 0.39
_exptl_crystal_size_mid 0.172
_exptl_crystal_size_min 0.102
_refine_diff_density_max 0.255
_refine_diff_density_min -0.205
_refine_diff_density_rms 0.044
_refine_ls_extinction_method none
_refine_ls_goodness_of_fit_ref 1.016
_refine_ls_hydrogen_treatment mixed
_refine_ls_matrix_type full
_refine_ls_number_parameters 255
_refine_ls_number_reflns 3249
_refine_ls_number_restraints 1
_refine_ls_restrained_S_all 1.016
_refine_ls_R_factor_all 0.1091
_refine_ls_R_factor_gt 0.0577
_refine_ls_shift/su_max 0.000
_refine_ls_shift/su_mean 0.000
_refine_ls_structure_factor_coef Fsqd
_refine_ls_weighting_details 'w=1/[\s^2^(Fo^2^)+(0.0696P)^2^+1.8636P] where P=(Fo^2^+2Fc^2^)/3'
_refine_ls_weighting_scheme calc
_refine_ls_wR_factor_gt 0.1367
_refine_ls_wR_factor_ref 0.1657
_reflns_Friedel_coverage 0.000
_reflns_number_gt 1912
_reflns_number_total 3249
_reflns_threshold_expression 'I > 2\s(I)'
_cod_data_source_file ja8b07612_si_006.cif
_cod_data_source_block ia917a
_cod_original_cell_volume 3476.9(11)
_cod_database_code 4132962
_shelxl_version_number 2014/6
_shelx_space_group_comment
;
The symmetry employed for this shelxl refinement is uniquely defined
by the following loop, which should always be used as a source of
symmetry information in preference to the above space-group names.
They are only intended as comments.
;
_shelx_estimated_absorpt_t_max 0.990
_shelx_estimated_absorpt_t_min 0.964
_olex2_refinement_description
;
1. Fixed Uiso
 At 1.2 times of:
  All C(H) groups, All C(H,H) groups
2. Restrained distances
 C13-O3
 1.43 with sigma of 0.02
3. Uiso/Uaniso restraints and constraints
Uanis(C4A) = Uanis(C4)
Uanis(C2) = Uanis(C2A)
Uanis(C1A) = Uanis(C1)
Uanis(C5) = Uanis(C5A)
Uanis(C3) = Uanis(C3A)
Uanis(C1) = Uanis(C5)
Uanis(C1A) = Uanis(C5A)
Uanis(O1) = Uanis(O1A)
Uanis(O3) = Uanis(O3A)
4. Others
 Sof(O1A)=Sof(O3A)=Sof(C5A)=Sof(H5AA)=Sof(H5AB)=Sof(C4A)=Sof(H4AA)=Sof(H4AB)=
 Sof(C2A)=Sof(H2AA)=Sof(H2AB)=Sof(C3A)=Sof(H3AA)=Sof(H3AB)=Sof(C1A)=Sof(H1AA)=
 Sof(H1AB)=1-FVAR(1)
 Sof(C3)=Sof(H3A)=Sof(H3B)=Sof(C1)=Sof(H1A)=Sof(H1B)=Sof(C2)=Sof(H2A)=Sof(H2B)=
 Sof(C4)=Sof(H4A)=Sof(H4B)=Sof(C5)=Sof(H5A)=Sof(H5B)=Sof(O3)=Sof(O1)=FVAR(1)
5.a Secondary CH2 refined with riding coordinates:
 C3(H3A,H3B), C5A(H5AA,H5AB), C1(H1A,H1B), C4A(H4AA,H4AB), C2A(H2AA,H2AB),
 C2(H2A,H2B), C4(H4A,H4B), C5(H5A,H5B), C3A(H3AA,H3AB), C1A(H1AA,H1AB)
5.b Aromatic/amide H refined with riding coordinates:
 C9(H9), C20(H20), C16(H16), C12(H12), C11(H11), C17(H17), C10(H10), C19(H19),
 C18(H18)
;
_olex2_diffrn_ambient_temperature_device 'Oxford Cryosystems'
_olex2_exptl_crystal_mounting_method 'The crystal was mounted on a nylon loop with paratone oil'
_olex2_submission_original_sample_id 'Iq-C5 E NMR tube'
_olex2_submission_special_instructions 'No special instructions were received'

loop_
_space_group_symop_operation_xyz
'x, y, z'
'-x+1/2, -y, z+1/2'
'-x, y+1/2, -z+1/2'
'x+1/2, -y+1/2, -z'
'-x, -y, -z'
'x-1/2, y, -z-1/2'
'x, -y-1/2, z-1/2'
'-x-1/2, y-1/2, z'

loop_
_atom_site_label
_atom_site_type_symbol
_atom_site_fract_x
_atom_site_fract_y
_atom_site_fract_z
_atom_site_U_iso_or_equiv
_atom_site_adp_type
_atom_site_occupancy
_atom_site_site_symmetry_order
_atom_site_calc_flag
_atom_site_refinement_flags_posn
_atom_site_refinement_flags_occupancy
_atom_site_disorder_assembly
_atom_site_disorder_group
O2 O 0.63926(11) 0.3344(2) 0.73519(9) 0.0581(6) Uani 1 1 d . . . .
O1A O 0.5346(12) 0.429(2) 0.7627(10) 0.054(2) Uani 0.665(3) 1 d . P A 2
O3A O 0.5724(11) 0.651(6) 0.6070(14) 0.064(3) Uani 0.665(3) 1 d . P A 2
O4 O 0.65151(12) 0.6222(3) 0.53238(9) 0.0657(6) Uani 1 1 d . . . .
N2 N 0.67426(12) 0.6324(3) 0.69138(11) 0.0485(6) Uani 1 1 d . . . .
N1 N 0.72392(14) 0.6412(3) 0.73724(11) 0.0544(7) Uani 1 1 d . . . .
C7 C 0.63961(13) 0.5273(3) 0.81172(12) 0.0417(6) Uani 1 1 d . . . .
C8 C 0.69924(14) 0.6221(3) 0.79769(12) 0.0434(7) Uani 1 1 d . . . .
C14 C 0.69793(15) 0.6416(3) 0.63441(12) 0.0454(7) Uani 1 1 d . . . .
C15 C 0.77590(15) 0.6445(3) 0.61315(12) 0.0452(7) Uani 1 1 d . . . .
C13 C 0.63967(17) 0.6370(3) 0.58628(14) 0.0495(7) Uani 1 1 d D . . .
C6 C 0.60559(15) 0.4250(3) 0.76566(13) 0.0456(7) Uani 1 1 d . . . .
C9 C 0.73401(15) 0.7005(4) 0.84477(13) 0.0551(8) Uani 1 1 d . . . .
H9 H 0.7748 0.7636 0.8353 0.066 Uiso 1 1 calc R . . .
C20 C 0.82546(17) 0.5376(3) 0.63480(14) 0.0565(8) Uani 1 1 d . . . .
H20 H 0.8096 0.4655 0.6644 0.068 Uiso 1 1 calc R . . .
C16 C 0.80041(16) 0.7488(3) 0.56976(13) 0.0506(7) Uani 1 1 d . . . .
H16 H 0.7672 0.8230 0.5547 0.061 Uiso 1 1 calc R . . .
C12 C 0.61631(16) 0.5190(3) 0.87301(13) 0.0521(8) Uani 1 1 d . . . .
H12 H 0.5751 0.4575 0.8833 0.062 Uiso 1 1 calc R . . .
C11 C 0.65158(17) 0.5978(4) 0.91899(14) 0.0591(9) Uani 1 1 d . . . .
H11 H 0.6352 0.5895 0.9607 0.071 Uiso 1 1 calc R . . .
C17 C 0.87189(17) 0.7453(4) 0.54867(14) 0.0591(8) Uani 1 1 d . . . .
H17 H 0.8880 0.8166 0.5189 0.071 Uiso 1 1 calc R . . .
C10 C 0.71057(16) 0.6884(4) 0.90463(14) 0.0578(8) Uani 1 1 d . . . .
H10 H 0.7351 0.7428 0.9364 0.069 Uiso 1 1 calc R . . .
C19 C 0.89703(19) 0.5354(4) 0.61374(15) 0.0620(9) Uani 1 1 d . . . .
H19 H 0.9306 0.4623 0.6290 0.074 Uiso 1 1 calc R . . .
C18 C 0.92068(18) 0.6384(4) 0.57057(15) 0.0645(9) Uani 1 1 d . . . .
H18 H 0.9703 0.6360 0.5559 0.077 Uiso 1 1 calc R . . .
C3 C 0.4381(16) 0.533(3) 0.6753(11) 0.051(2) Uani 0.335(3) 1 d . P A 1
H3A H 0.3881 0.5189 0.6935 0.062 Uiso 0.335(3) 1 calc R P A 1
H3B H 0.4667 0.6005 0.7026 0.062 Uiso 0.335(3) 1 calc R P A 1
C5A C 0.5118(6) 0.6413(8) 0.5682(6) 0.0594(12) Uani 0.665(3) 1 d . P A 2
H5AA H 0.5273 0.6143 0.5257 0.071 Uiso 0.665(3) 1 calc R P A 2
H5AB H 0.4849 0.7380 0.5668 0.071 Uiso 0.665(3) 1 calc R P A 2
C1 C 0.4813(8) 0.332(2) 0.7386(5) 0.0594(12) Uani 0.335(3) 1 d . P A 1
H1A H 0.4308 0.3265 0.7565 0.071 Uiso 0.335(3) 1 calc R P A 1
H1B H 0.5054 0.2325 0.7433 0.071 Uiso 0.335(3) 1 calc R P A 1
C4A C 0.4637(3) 0.5210(6) 0.5955(2) 0.0543(11) Uani 0.665(3) 1 d . P A 2
H4AA H 0.4207 0.5036 0.5679 0.065 Uiso 0.665(3) 1 calc R P A 2
H4AB H 0.4924 0.4265 0.5980 0.065 Uiso 0.665(3) 1 calc R P A 2
C2A C 0.4209(2) 0.4336(6) 0.7015(2) 0.0646(13) Uani 0.665(3) 1 d . P A 2
H2AA H 0.3842 0.3657 0.6822 0.078 Uiso 0.665(3) 1 calc R P A 2
H2AB H 0.3987 0.4737 0.7401 0.078 Uiso 0.665(3) 1 calc R P A 2
C2 C 0.4782(5) 0.3782(12) 0.6699(5) 0.0646(13) Uani 0.335(3) 1 d . P A 1
H2A H 0.4492 0.3061 0.6448 0.078 Uiso 0.335(3) 1 calc R P A 1
H2B H 0.5285 0.3889 0.6520 0.078 Uiso 0.335(3) 1 calc R P A 1
C4 C 0.4315(5) 0.6015(12) 0.6099(5) 0.0543(11) Uani 0.335(3) 1 d . P A 1
H4A H 0.4131 0.7056 0.6140 0.065 Uiso 0.335(3) 1 calc R P A 1
H4B H 0.3938 0.5443 0.5864 0.065 Uiso 0.335(3) 1 calc R P A 1
C5 C 0.5050(12) 0.6045(19) 0.5711(13) 0.0594(12) Uani 0.335(3) 1 d . P A 1
H5A H 0.5002 0.6749 0.5359 0.071 Uiso 0.335(3) 1 calc R P A 1
H5B H 0.5160 0.5034 0.5545 0.071 Uiso 0.335(3) 1 calc R P A 1
C3A C 0.4366(7) 0.5611(15) 0.6582(4) 0.051(2) Uani 0.665(3) 1 d . P A 2
H3AA H 0.3906 0.6203 0.6534 0.062 Uiso 0.665(3) 1 calc R P A 2
H3AB H 0.4739 0.6270 0.6779 0.062 Uiso 0.665(3) 1 calc R P A 2
C1A C 0.4935(4) 0.3404(11) 0.7185(2) 0.0594(12) Uani 0.665(3) 1 d . P A 2
H1AA H 0.4798 0.2424 0.7368 0.071 Uiso 0.665(3) 1 calc R P A 2
H1AB H 0.5236 0.3224 0.6810 0.071 Uiso 0.665(3) 1 calc R P A 2
O3 O 0.570(2) 0.658(12) 0.617(3) 0.064(3) Uani 0.335(3) 1 d D P A 1
O1 O 0.527(3) 0.454(5) 0.770(2) 0.054(2) Uani 0.335(3) 1 d . P A 1
H1 H 0.770(2) 0.680(4) 0.7293(15) 0.080(11) Uiso 1 1 d . . . .

loop_
_atom_site_aniso_label
_atom_site_aniso_U_11
_atom_site_aniso_U_22
_atom_site_aniso_U_33
_atom_site_aniso_U_23
_atom_site_aniso_U_13
_atom_site_aniso_U_12
O2 0.0672(13) 0.0524(12) 0.0548(13) -0.0053(10) -0.0019(11) 0.0119(11)
O1A 0.042(4) 0.057(7) 0.063(6) -0.022(4) -0.005(3) 0.000(4)
O3A 0.0600(19) 0.094(5) 0.039(9) -0.015(7) -0.013(2) -0.005(2)
O4 0.0740(14) 0.0885(17) 0.0347(13) 0.0025(11) -0.0098(10) -0.0091(12)
N2 0.0498(13) 0.0529(15) 0.0428(15) -0.0005(12) -0.0083(11) -0.0107(11)
N1 0.0410(13) 0.0802(18) 0.0419(15) 0.0026(13) -0.0039(11) -0.0136(13)
C7 0.0377(14) 0.0490(16) 0.0382(15) -0.0007(13) -0.0045(12) 0.0076(12)
C8 0.0409(14) 0.0568(18) 0.0326(15) 0.0040(13) 0.0051(12) 0.0064(14)
C14 0.0579(17) 0.0430(16) 0.0352(16) 0.0011(13) -0.0057(13) -0.0130(13)
C15 0.0562(17) 0.0447(16) 0.0347(15) -0.0031(13) -0.0081(13) -0.0078(14)
C13 0.063(2) 0.0418(16) 0.0437(19) 0.0024(14) -0.0060(15) -0.0051(14)
C6 0.0474(16) 0.0462(16) 0.0434(17) 0.0065(14) 0.0008(14) 0.0034(14)
C9 0.0455(16) 0.070(2) 0.0497(18) 0.0042(16) -0.0063(14) -0.0088(15)
C20 0.067(2) 0.0489(18) 0.0537(19) 0.0001(15) -0.0050(16) -0.0070(16)
C16 0.0563(18) 0.0518(18) 0.0436(16) 0.0011(14) -0.0011(14) -0.0075(15)
C12 0.0458(16) 0.066(2) 0.0448(17) 0.0056(15) 0.0062(13) -0.0033(14)
C11 0.0600(19) 0.082(2) 0.0357(17) 0.0016(16) 0.0035(14) -0.0038(17)
C17 0.066(2) 0.059(2) 0.0527(19) 0.0016(16) 0.0074(16) -0.0115(17)
C10 0.0562(18) 0.075(2) 0.0422(18) -0.0012(16) -0.0065(15) -0.0074(16)
C19 0.070(2) 0.053(2) 0.063(2) -0.0035(17) -0.0052(17) 0.0089(17)
C18 0.059(2) 0.073(2) 0.061(2) -0.0104(19) 0.0051(16) -0.0023(18)
C3 0.0427(18) 0.078(6) 0.033(7) 0.004(4) -0.004(4) 0.007(3)
C5A 0.061(2) 0.072(2) 0.045(2) -0.003(3) -0.0118(17) -0.013(2)
C1 0.061(2) 0.072(2) 0.045(2) -0.003(3) -0.0118(17) -0.013(2)
C4A 0.057(3) 0.052(3) 0.054(3) -0.008(2) -0.007(2) -0.003(2)
C2A 0.050(2) 0.081(3) 0.064(3) 0.007(3) -0.009(2) -0.030(2)
C2 0.050(2) 0.081(3) 0.064(3) 0.007(3) -0.009(2) -0.030(2)
C4 0.057(3) 0.052(3) 0.054(3) -0.008(2) -0.007(2) -0.003(2)
C5 0.061(2) 0.072(2) 0.045(2) -0.003(3) -0.0118(17) -0.013(2)
C3A 0.0427(18) 0.078(6) 0.033(7) 0.004(4) -0.004(4) 0.007(3)
C1A 0.061(2) 0.072(2) 0.045(2) -0.003(3) -0.0118(17) -0.013(2)
O3 0.0600(19) 0.094(5) 0.039(9) -0.015(7) -0.013(2) -0.005(2)
O1 0.042(4) 0.057(7) 0.063(6) -0.022(4) -0.005(3) 0.000(4)

loop_
_atom_type_symbol
_atom_type_description
_atom_type_scat_dispersion_real
_atom_type_scat_dispersion_imag
_atom_type_scat_source
C C 0.0033 0.0016 'International Tables Vol C Tables 4.2.6.8 and 6.1.1.4'
H H 0.0000 0.0000 'International Tables Vol C Tables 4.2.6.8 and 6.1.1.4'
N N 0.0061 0.0033 'International Tables Vol C Tables 4.2.6.8 and 6.1.1.4'
O O 0.0106 0.0060 'International Tables Vol C Tables 4.2.6.8 and 6.1.1.4'

loop_
_geom_angle_atom_site_label_1
_geom_angle_atom_site_label_2
_geom_angle_atom_site_label_3
_geom_angle
C6 O1A C1A 122.0(9)
C13 O3A C5A 122(2)
C14 N2 N1 118.4(2)
N2 N1 C8 118.3(2)
N2 N1 H1 119(2)
C8 N1 H1 121(2)
C8 C7 C6 123.0(2)
C12 C7 C8 118.0(2)
C12 C7 C6 118.7(3)
N1 C8 C7 121.5(3)
C9 C8 N1 118.9(3)
C9 C8 C7 119.6(2)
N2 C14 C15 127.2(2)
N2 C14 C13 115.4(2)
C13 C14 C15 117.3(2)
C20 C15 C14 119.7(3)
C20 C15 C16 118.8(3)
C16 C15 C14 121.5(3)
O3A C13 C14 114.8(14)
O4 C13 O3A 121.0(14)
O4 C13 C14 124.2(3)
O4 C13 O3 128(3)
O3 C13 C14 108(3)
O2 C6 O1A 119.6(7)
O2 C6 C7 124.7(2)
O2 C6 O1 130.9(15)
O1A C6 C7 115.4(7)
O1 C6 C7 104.2(15)
C8 C9 H9 119.5
C10 C9 C8 121.0(3)
C10 C9 H9 119.5
C15 C20 H20 119.8
C19 C20 C15 120.3(3)
C19 C20 H20 119.8
C15 C16 H16 119.7
C17 C16 C15 120.5(3)
C17 C16 H16 119.7
C7 C12 H12 119.3
C11 C12 C7 121.4(3)
C11 C12 H12 119.3
C12 C11 H11 120.1
C10 C11 C12 119.9(3)
C10 C11 H11 120.1
C16 C17 H17 119.9
C16 C17 C18 120.2(3)
C18 C17 H17 119.9
C9 C10 C11 120.1(3)
C9 C10 H10 120.0
C11 C10 H10 120.0
C20 C19 H19 119.7
C20 C19 C18 120.5(3)
C18 C19 H19 119.7
C17 C18 H18 120.2
C19 C18 C17 119.7(3)
C19 C18 H18 120.2
H3A C3 H3B 108.4
C2 C3 H3A 110.0
C2 C3 H3B 110.0
C4 C3 H3A 110.0
C4 C3 H3B 110.0
C4 C3 C2 108.5(18)
O3A C5A H5AA 110.7
O3A C5A H5AB 110.7
O3A C5A C4A 105(2)
H5AA C5A H5AB 108.8
C4A C5A H5AA 110.7
C4A C5A H5AB 110.7
H1A C1 H1B 108.8
C2 C1 H1A 110.8
C2 C1 H1B 110.8
O1 C1 H1A 110.8
O1 C1 H1B 110.8
O1 C1 C2 105(2)
C5A C4A H4AA 109.2
C5A C4A H4AB 109.2
H4AA C4A H4AB 107.9
C3A C4A C5A 112.1(8)
C3A C4A H4AA 109.2
C3A C4A H4AB 109.2
H2AA C2A H2AB 107.8
C3A C2A H2AA 109.1
C3A C2A H2AB 109.1
C3A C2A C1A 112.6(6)
C1A C2A H2AA 109.1
C1A C2A H2AB 109.1
C3 C2 H2A 111.7
C3 C2 H2B 111.7
C1 C2 C3 100.5(12)
C1 C2 H2A 111.7
C1 C2 H2B 111.7
H2A C2 H2B 109.4
C3 C4 H4A 108.4
C3 C4 H4B 108.4
C3 C4 C5 115.5(16)
H4A C4 H4B 107.5
C5 C4 H4A 108.4
C5 C4 H4B 108.4
C4 C5 H5A 110.3
C4 C5 H5B 110.3
C4 C5 O3 107(2)
H5A C5 H5B 108.6
O3 C5 H5A 110.3
O3 C5 H5B 110.3
C4A C3A C2A 116.7(9)
C4A C3A H3AA 108.1
C4A C3A H3AB 108.1
C2A C3A H3AA 108.1
C2A C3A H3AB 108.1
H3AA C3A H3AB 107.3
O1A C1A C2A 106.8(9)
O1A C1A H1AA 110.4
O1A C1A H1AB 110.4
C2A C1A H1AA 110.4
C2A C1A H1AB 110.4
H1AA C1A H1AB 108.6
C13 O3 C5 109(4)
C6 O1 C1 111.6(19)

loop_
_geom_bond_atom_site_label_1
_geom_bond_atom_site_label_2
_geom_bond_distance
O2 C6 1.206(3)
O1A C6 1.28(2)
O1A C1A 1.44(2)
O3A C13 1.299(13)
O3A C5A 1.38(3)
O4 C13 1.191(3)
N2 N1 1.338(3)
N2 C14 1.305(3)
N1 C8 1.390(3)
N1 H1 0.92(4)
C7 C8 1.401(4)
C7 C6 1.483(4)
C7 C12 1.391(4)
C8 C9 1.384(4)
C14 C15 1.480(4)
C14 C13 1.479(4)
C15 C20 1.389(4)
C15 C16 1.393(4)
C13 O3 1.43(2)
C6 O1 1.44(4)
C9 H9 0.9500
C9 C10 1.364(4)
C20 H20 0.9500
C20 C19 1.369(4)
C16 H16 0.9500
C16 C17 1.368(4)
C12 H12 0.9500
C12 C11 1.373(4)
C11 H11 0.9500
C11 C10 1.372(4)
C17 H17 0.9500
C17 C18 1.381(4)
C10 H10 0.9500
C19 H19 0.9500
C19 C18 1.377(4)
C18 H18 0.9500
C3 H3A 0.9900
C3 H3B 0.9900
C3 C2 1.56(3)
C3 C4 1.546(18)
C5A H5AA 0.9900
C5A H5AB 0.9900
C5A C4A 1.501(11)
C1 H1A 0.9900
C1 H1B 0.9900
C1 C2 1.543(16)
C1 O1 1.54(5)
C4A H4AA 0.9900
C4A H4AB 0.9900
C4A C3A 1.483(11)
C2A H2AA 0.9900
C2A H2AB 0.9900
C2A C3A 1.500(11)
C2A C1A 1.594(9)
C2 H2A 0.9900
C2 H2B 0.9900
C4 H4A 0.9900
C4 H4B 0.9900
C4 C5 1.57(3)
C5 H5A 0.9900
C5 H5B 0.9900
C5 O3 1.60(7)
C3A H3AA 0.9900
C3A H3AB 0.9900
C1A H1AA 0.9900
C1A H1AB 0.9900
